data_2222781
loop_
_publ_author_name
'Valerga, Pedro'
'Puerta, M. Carmen'
'Rodr\'iguez Negr\'in, Zenaida'
'Casta\~nedo Cancio, Nilo'
'Palma Lovillo, Miguel'

_publ_section_title
;
 (<i>E</i>)-2-(2-Nitroprop-1-enyl)furan
;
_journal_coeditor_code KP2230
_journal_issue 8
_journal_name_full 'Acta Crystallographica Section E'
_journal_page_first o2060
_journal_page_last o2061
_journal_paper_doi 10.1107/S1600536809030141
_journal_volume 65
_journal_year 2009
_chemical_formula_iupac 'C7 H7 N O3'
_chemical_formula_moiety 'C7 H7 N O3'
_chemical_formula_sum 'C7 H7 N O3'
_chemical_formula_weight 153.14
_chemical_name_common <i>E</i>-2-(2-Nitro-propen-1-yl)-furan
_chemical_name_systematic
;
(<i>E</i>)-2-(2-Nitroprop-1-enyl)furan
;
_space_group_IT_number 14
_symmetry_cell_setting monoclinic
_symmetry_space_group_name_Hall '-P 2yn'
_symmetry_space_group_name_H-M 'P 1 21/n 1'
_cell_angle_alpha 90.00
_cell_angle_beta 101.86(3)
_cell_angle_gamma 90.00
_cell_formula_units_Z 4
_cell_length_a 7.1061(14)
_cell_length_b 9.4394(19)
_cell_length_c 10.743(2)
_cell_measurement_reflns_used 2619
_cell_measurement_temperature 100(2)
_cell_measurement_theta_max 27.625
_cell_measurement_theta_min 2.900
_cell_volume 705.2(3)
_computing_cell_refinement 'SAINT (Bruker, 2001)'
_computing_data_collection 'SMART (Bruker, 2001)'
_computing_data_reduction 'SAINT (Bruker, 2001)'
_computing_molecular_graphics 'ORTEP-3 (Farrugia, 1997)'
_computing_publication_material 'SHELXTL (Sheldrick, 2008)'
_computing_structure_refinement 'SHELXTL (Sheldrick, 2008)'
_computing_structure_solution 'SHELXTL (Sheldrick, 2008)'
_diffrn_ambient_temperature 100(2)
_diffrn_measured_fraction_theta_full 0.984
_diffrn_measured_fraction_theta_max 0.984
_diffrn_measurement_device_type 'Bruker SMART APEX'
_diffrn_measurement_method '1700 \w scan frames, 0.3\%, 10s'
_diffrn_radiation_monochromator graphite
_diffrn_radiation_source 'fine-focus sealed tube'
_diffrn_radiation_type MoK\a
_diffrn_radiation_wavelength 0.71073
_diffrn_reflns_av_R_equivalents 0.0320
_diffrn_reflns_av_sigmaI/netI 0.0282
_diffrn_reflns_limit_h_max 8
_diffrn_reflns_limit_h_min -9
_diffrn_reflns_limit_k_max 12
_diffrn_reflns_limit_k_min -12
_diffrn_reflns_limit_l_max 13
_diffrn_reflns_limit_l_min -13
_diffrn_reflns_number 5648
_diffrn_reflns_theta_full 27.62
_diffrn_reflns_theta_max 27.62
_diffrn_reflns_theta_min 2.90
_diffrn_standards_decay_% 0.0093
_diffrn_standards_number 0
_exptl_absorpt_coefficient_mu 0.115
_exptl_absorpt_correction_T_max 1.000
_exptl_absorpt_correction_T_min 0.898
_exptl_absorpt_correction_type multi-scan
_exptl_absorpt_process_details '(SADABS; Sheldrick, 2004)'
_exptl_crystal_colour yellow
_exptl_crystal_density_diffrn 1.442
_exptl_crystal_density_method 'not measured'
_exptl_crystal_description irregular
_exptl_crystal_F_000 320
_exptl_crystal_size_max 0.45
_exptl_crystal_size_mid 0.30
_exptl_crystal_size_min 0.18
_refine_diff_density_max 0.294
_refine_diff_density_min -0.336
_refine_ls_extinction_coef 0.012(3)
_refine_ls_extinction_expression Fc^*^=kFc[1+0.001xFc^2^\l^3^/sin(2\q)]^-1/4^
_refine_ls_extinction_method SHELXL
_refine_ls_goodness_of_fit_ref 1.068
_refine_ls_hydrogen_treatment constr
_refine_ls_matrix_type full
_refine_ls_number_constraints 0
_refine_ls_number_parameters 102
_refine_ls_number_reflns 1620
_refine_ls_number_restraints 0
_refine_ls_restrained_S_all 1.068
_refine_ls_R_factor_all 0.0527
_refine_ls_R_factor_gt 0.0490
_refine_ls_shift/su_max 0.000
_refine_ls_shift/su_mean 0.000
_refine_ls_structure_factor_coef Fsqd
_refine_ls_weighting_details 'calc w=1/[\s^2^(Fo^2^)+(0.069P)^2^+0.2975P] where P=(Fo^2^+2Fc^2^)/3'
_refine_ls_weighting_scheme calc
_refine_ls_wR_factor_gt 0.1269
_refine_ls_wR_factor_ref 0.1301
_reflns_number_gt 1497
_reflns_number_total 1620
_reflns_threshold_expression I>2\s(I)
_cod_data_source_file kp2230.cif
_cod_data_source_block I
_cod_original_sg_symbol_H-M 'P 21/n'
_cod_database_code 2222781
_cod_database_fobs_code 2222781

loop_
_symmetry_equiv_pos_as_xyz
'x, y, z'
'-x+1/2, y+1/2, -z+1/2'
'-x, -y, -z'
'x-1/2, -y-1/2, z-1/2'

loop_
_atom_site_type_symbol
_atom_site_label
_atom_site_fract_x
_atom_site_fract_y
_atom_site_fract_z
_atom_site_U_iso_or_equiv
_atom_site_adp_type
_atom_site_calc_flag
_atom_site_refinement_flags
_atom_site_occupancy
_atom_site_disorder_assembly
_atom_site_disorder_group
O O1 0.08533(15) 0.64923(11) 0.35499(10) 0.0257(3) Uani d . 1 . .
O O2 0.22698(17) 0.12565(12) 0.41245(11) 0.0328(3) Uani d . 1 . .
O O3 -0.00888(16) 0.10699(11) 0.25033(11) 0.0311(3) Uani d . 1 . .
N N1 0.09873(17) 0.17838(13) 0.33088(11) 0.0227(3) Uani d . 1 . .
C C1 0.19682(19) 0.55649(15) 0.43728(13) 0.0200(3) Uani d . 1 . .
C C2 0.31539(19) 0.62992(15) 0.53073(13) 0.0211(3) Uani d . 1 . .
H H2 0.4068 0.5911 0.5993 0.025 Uiso calc R 1 . .
C C3 0.2760(2) 0.77609(16) 0.50590(15) 0.0272(4) Uani d . 1 . .
H H3 0.3360 0.8539 0.5545 0.033 Uiso calc R 1 . .
C C4 0.1374(2) 0.78256(15) 0.40026(16) 0.0278(4) Uani d . 1 . .
H H4 0.0828 0.8679 0.3620 0.033 Uiso calc R 1 . .
C C5 0.18569(19) 0.40627(15) 0.41909(12) 0.0194(3) Uani d . 1 . .
H H5 0.2709 0.3514 0.4802 0.023 Uiso calc R 1 . .
C C6 0.07004(19) 0.33308(14) 0.32658(12) 0.0197(3) Uani d . 1 . .
C C7 -0.0833(2) 0.38425(16) 0.22071(14) 0.0266(3) Uani d . 1 . .
H H7A -0.1245 0.4791 0.2409 0.040 Uiso calc R 1 . .
H H7B -0.1932 0.3193 0.2092 0.040 Uiso calc R 1 . .
H H7C -0.0336 0.3881 0.1422 0.040 Uiso calc R 1 . .

loop_
_atom_site_aniso_label
_atom_site_aniso_U_11
_atom_site_aniso_U_22
_atom_site_aniso_U_33
_atom_site_aniso_U_12
_atom_site_aniso_U_13
_atom_site_aniso_U_23
O1 0.0287(6) 0.0186(5) 0.0277(5) 0.0010(4) 0.0008(4) 0.0023(4)
O2 0.0399(7) 0.0183(5) 0.0339(6) 0.0058(5) -0.0073(5) 0.0003(4)
O3 0.0372(7) 0.0217(6) 0.0304(6) -0.0050(4) -0.0023(5) -0.0073(4)
N1 0.0263(6) 0.0186(6) 0.0223(6) -0.0007(5) 0.0028(5) -0.0024(5)
C1 0.0210(7) 0.0172(7) 0.0222(7) 0.0015(5) 0.0051(5) 0.0019(5)
C2 0.0197(7) 0.0216(7) 0.0217(7) -0.0002(5) 0.0038(5) -0.0009(5)
C3 0.0296(8) 0.0210(7) 0.0324(8) -0.0057(6) 0.0100(6) -0.0069(6)
C4 0.0321(8) 0.0145(7) 0.0383(8) 0.0012(6) 0.0105(6) 0.0031(6)
C5 0.0199(7) 0.0173(7) 0.0206(6) 0.0013(5) 0.0034(5) 0.0010(5)
C6 0.0217(7) 0.0164(6) 0.0211(7) 0.0014(5) 0.0047(5) 0.0005(5)
C7 0.0292(8) 0.0254(7) 0.0224(7) 0.0037(6) -0.0014(6) -0.0020(6)

loop_
_atom_type_symbol
_atom_type_description
_atom_type_scat_dispersion_real
_atom_type_scat_dispersion_imag
_atom_type_scat_source
C C 0.0033 0.0016 'International Tables Vol C Tables 4.2.6.8 and 6.1.1.4'
H H 0.0000 0.0000 'International Tables Vol C Tables 4.2.6.8 and 6.1.1.4'
N N 0.0061 0.0033 'International Tables Vol C Tables 4.2.6.8 and 6.1.1.4'
O O 0.0106 0.0060 'International Tables Vol C Tables 4.2.6.8 and 6.1.1.4'

loop_
_geom_angle_atom_site_label_1
_geom_angle_atom_site_label_2
_geom_angle_atom_site_label_3
_geom_angle_site_symmetry_1
_geom_angle_site_symmetry_3
_geom_angle
_geom_angle_publ_flag
C4 O1 C1 . . 106.17(12) ?
O3 N1 O2 . . 122.73(12) ?
O3 N1 C6 . . 117.28(11) ?
O2 N1 C6 . . 119.99(11) ?
C2 C1 O1 . . 109.76(13) ?
C2 C1 C5 . . 127.88(13) ?
O1 C1 C5 . . 122.34(12) ?
C1 C2 C3 . . 106.73(13) ?
C1 C2 H2 . . 126.6 ?
C3 C2 H2 . . 126.6 ?
C4 C3 C2 . . 106.53(13) ?
C4 C3 H3 . . 126.7 ?
C2 C3 H3 . . 126.7 ?
C3 C4 O1 . . 110.81(13) ?
C3 C4 H4 . . 124.6 ?
O1 C4 H4 . . 124.6 ?
C6 C5 C1 . . 128.22(13) ?
C6 C5 H5 . . 115.9 ?
C1 C5 H5 . . 115.9 ?
C5 C6 N1 . . 115.26(12) ?
C5 C6 C7 . . 129.82(13) ?
N1 C6 C7 . . 114.92(12) ?
C6 C7 H7A . . 109.5 ?
C6 C7 H7B . . 109.5 ?
H7A C7 H7B . . 109.5 ?
C6 C7 H7C . . 109.5 ?
H7A C7 H7C . . 109.5 ?
H7B C7 H7C . . 109.5 ?

loop_
_geom_bond_atom_site_label_1
_geom_bond_atom_site_label_2
_geom_bond_site_symmetry_2
_geom_bond_distance
_geom_bond_publ_flag
O1 C4 . 1.3724(18) ?
O1 C1 . 1.3739(17) ?
O2 N1 . 1.2320(16) ?
O3 N1 . 1.2311(16) ?
N1 C6 . 1.4739(18) ?
C1 C2 . 1.3602(19) ?
C1 C5 . 1.431(2) ?
C2 C3 . 1.422(2) ?
C2 H2 . 0.9500 ?
C3 C4 . 1.342(2) ?
C3 H3 . 0.9500 ?
C4 H4 . 0.9500 ?
C5 C6 . 1.3434(19) ?
C5 H5 . 0.9500 ?
C6 C7 . 1.4850(19) ?
C7 H7A . 0.9800 ?
C7 H7B . 0.9800 ?
C7 H7C . 0.9800 ?

loop_
_geom_hbond_atom_site_label_D
_geom_hbond_atom_site_label_H
_geom_hbond_atom_site_label_A
_geom_hbond_site_symmetry_A
_geom_hbond_distance_DH
_geom_hbond_distance_HA
_geom_hbond_distance_DA
_geom_hbond_angle_DHA
C2 H2 O3 4_666 0.95 2.47 3.3037(19) 146.9
C5 H5 O3 4_666 0.95 3.03 3.770(2) 136.2
C4 H4 O2 1_565 0.95 2.65 3.2980(19) 125.7
C4 H4 O3 1_565 0.95 2.58 3.516(2) 170.3
C7 H7C O2 4_565 0.98 2.70 3.310(2) 120.9

loop_
_geom_torsion_atom_site_label_1
_geom_torsion_atom_site_label_2
_geom_torsion_atom_site_label_3
_geom_torsion_atom_site_label_4
_geom_torsion_site_symmetry_1
_geom_torsion_site_symmetry_2
_geom_torsion_site_symmetry_3
_geom_torsion_site_symmetry_4
_geom_torsion
_geom_torsion_publ_flag
C4 O1 C1 C2 . . . . -0.25(15) ?
C4 O1 C1 C5 . . . . -178.62(12) ?
O1 C1 C2 C3 . . . . 0.10(15) ?
C5 C1 C2 C3 . . . . 178.36(13) ?
C1 C2 C3 C4 . . . . 0.08(16) ?
C2 C3 C4 O1 . . . . -0.24(17) ?
C1 O1 C4 C3 . . . . 0.31(16) ?
C2 C1 C5 C6 . . . . -179.46(13) ?
O1 C1 C5 C6 . . . . -1.4(2) ?
C1 C5 C6 N1 . . . . 177.53(12) ?
C1 C5 C6 C7 . . . . -2.8(2) ?
O3 N1 C6 C5 . . . . 177.57(12) ?
O2 N1 C6 C5 . . . . -2.79(19) ?
O3 N1 C6 C7 . . . . -2.15(18) ?
O2 N1 C6 C7 . . . . 177.49(12) ?

loop_
_cod_related_entry_id
_cod_related_entry_database
_cod_related_entry_code
1 ChemSpider 4820800
